data_4031290
loop_
_publ_author_name
'Lee, Mijoon'
'Rucil, Tomas'
'Hesek, Dusan'
'Oliver, Allen G.'
'Fisher, Jed F.'
'Mobashery, Shahriar'

_publ_section_title
;
 Regioselective Control of the SNAr Amination of
 5-Substituted-2,4-Dichloropyrimidines Using Tertiary Amine Nucleophiles.
;
_journal_issue 15
_journal_name_full 'The Journal of organic chemistry'
_journal_page_first 7757
_journal_page_last 7763
_journal_paper_doi 10.1021/acs.joc.5b01044
_journal_volume 80
_journal_year 2015
_chemical_formula_moiety 'C11 H15 Cl N4 O2'
_chemical_formula_sum 'C11 H15 Cl N4 O2'
_chemical_formula_weight 270.72
_chemical_name_common
;
4-Chloro-N-cyclohexyl-N-methyl-5-nitro-2-pyrimidinamine
;
_space_group_crystal_system triclinic
_space_group_IT_number 2
_space_group_name_Hall '-P 1'
_space_group_name_H-M_alt 'P -1'
_symmetry_space_group_name_Hall '-P 1'
_symmetry_space_group_name_H-M 'P -1'
_atom_sites_solution_hydrogens geom
_atom_sites_solution_primary direct
_atom_sites_solution_secondary difmap
_audit_creation_method SHELXL-2014/7
_cell_angle_alpha 73.0550(10)
_cell_angle_beta 81.3560(10)
_cell_angle_gamma 89.6320(10)
_cell_formula_units_Z 2
_cell_length_a 5.11610(10)
_cell_length_b 9.4299(3)
_cell_length_c 13.2397(4)
_cell_measurement_reflns_used 6609
_cell_measurement_temperature 120(2)
_cell_measurement_theta_max 69.18
_cell_measurement_theta_min 4.91
_cell_volume 603.60(3)
_computing_cell_refinement 'Bruker SAINT v7.66A'
_computing_data_collection 'Bruker APEX-II v2010-7'
_computing_data_reduction 'Bruker SAINT v7.66A'
_computing_structure_refinement 'SHELXL-2014/7 (Sheldrick, 2014)'
_computing_structure_solution 'SHELXS-97 (Sheldrick, 2008)'
_diffrn_ambient_temperature 120(2)
_diffrn_detector_area_resol_mean 8.33
_diffrn_measured_fraction_theta_full 0.946
_diffrn_measured_fraction_theta_max 0.930
_diffrn_measurement_device_type 'Bruker APEX-II'
_diffrn_measurement_method 'combination of \w and \f-scans '
_diffrn_radiation_monochromator graphite
_diffrn_radiation_source 'fine-focus sealed tube'
_diffrn_radiation_type CuK\a
_diffrn_radiation_wavelength 1.54178
_diffrn_reflns_av_R_equivalents 0.0244
_diffrn_reflns_av_unetI/netI 0.0235
_diffrn_reflns_laue_measured_fraction_full 0.946
_diffrn_reflns_laue_measured_fraction_max 0.930
_diffrn_reflns_limit_h_max 5
_diffrn_reflns_limit_h_min -6
_diffrn_reflns_limit_k_max 11
_diffrn_reflns_limit_k_min -11
_diffrn_reflns_limit_l_max 16
_diffrn_reflns_limit_l_min -15
_diffrn_reflns_number 7330
_diffrn_reflns_point_group_measured_fraction_full 0.946
_diffrn_reflns_point_group_measured_fraction_max 0.930
_diffrn_reflns_theta_full 67.679
_diffrn_reflns_theta_max 69.605
_diffrn_reflns_theta_min 3.532
_exptl_absorpt_coefficient_mu 2.829
_exptl_absorpt_correction_T_max 0.7512
_exptl_absorpt_correction_T_min 0.6810
_exptl_absorpt_correction_type multi-scan
_exptl_absorpt_process_details 'SADABS (Sheldrick, 2008)'
_exptl_crystal_colour colorless
_exptl_crystal_density_diffrn 1.490
_exptl_crystal_description block
_exptl_crystal_F_000 284
_exptl_crystal_size_max 0.25
_exptl_crystal_size_mid 0.18
_exptl_crystal_size_min 0.13
_refine_diff_density_max 0.313
_refine_diff_density_min -0.476
_refine_diff_density_rms 0.110
_refine_ls_extinction_method none
_refine_ls_goodness_of_fit_ref 1.204
_refine_ls_hydrogen_treatment constr
_refine_ls_matrix_type full
_refine_ls_number_parameters 164
_refine_ls_number_reflns 2110
_refine_ls_number_restraints 0
_refine_ls_restrained_S_all 1.204
_refine_ls_R_factor_all 0.0352
_refine_ls_R_factor_gt 0.0351
_refine_ls_shift/su_max 0.008
_refine_ls_shift/su_mean 0.001
_refine_ls_structure_factor_coef Fsqd
_refine_ls_weighting_details 'w=1/[\s^2^(Fo^2^)+(0.0418P)^2^+0.3328P] where P=(Fo^2^+2Fc^2^)/3'
_refine_ls_weighting_scheme calc
_refine_ls_wR_factor_gt 0.0889
_refine_ls_wR_factor_ref 0.0889
_reflns_Friedel_coverage 0.000
_reflns_number_gt 2100
_reflns_number_total 2110
_reflns_threshold_expression 'I > 2\s(I)'
_cod_data_source_file jo5b01044_si_002.cif
_cod_data_source_block 3f-1
_cod_depositor_comments 'Adding full bibliography for 4031286--4031299.cif.'
_cod_database_code 4031290
_shelx_shelxl_version_number 2014/7
_shelx_space_group_comment
;
The symmetry employed for this shelxl refinement is uniquely defined
by the following loop, which should always be used as a source of
symmetry information in preference to the above space-group names.
They are only intended as comments.
;

loop_
_space_group_symop_operation_xyz
'x, y, z'
'-x, -y, -z'

loop_
_atom_site_label
_atom_site_type_symbol
_atom_site_fract_x
_atom_site_fract_y
_atom_site_fract_z
_atom_site_U_iso_or_equiv
_atom_site_adp_type
_atom_site_occupancy
_atom_site_site_symmetry_order
_atom_site_calc_flag
_atom_site_refinement_flags_posn
_atom_site_refinement_flags_adp
Cl1 Cl 1.18650(7) 0.40525(4) 0.82319(3) 0.01484(14) Uani 1 1 d . .
O1 O 1.2513(3) 0.68572(13) 0.66232(10) 0.0235(3) Uani 1 1 d . .
O2 O 0.9785(2) 0.76757(12) 0.55056(9) 0.0191(3) Uani 1 1 d . .
N1 N 0.6274(3) 0.37068(15) 0.60101(10) 0.0134(3) Uani 1 1 d . .
N2 N 0.5836(3) 0.12211(15) 0.69546(10) 0.0124(3) Uani 1 1 d . .
N3 N 0.8603(3) 0.26940(14) 0.75022(10) 0.0121(3) Uani 1 1 d . .
N5 N 1.0624(3) 0.66760(15) 0.61944(10) 0.0139(3) Uani 1 1 d . .
C2 C 0.6927(3) 0.25600(17) 0.68216(12) 0.0117(3) Uani 1 1 d . .
C4 C 0.9775(3) 0.39872(17) 0.73244(11) 0.0112(3) Uani 1 1 d . .
C5 C 0.9324(3) 0.52262(17) 0.64859(12) 0.0127(3) Uani 1 1 d . .
C6 C 0.7462(3) 0.50003(17) 0.58693(12) 0.0131(3) Uani 1 1 d . .
H6 H 0.7031 0.5826 0.5318 0.016 Uiso 1 1 calc R U
C7 C 0.4112(3) 0.10522(18) 0.62007(12) 0.0160(3) Uani 1 1 d . .
H7A H 0.2474 0.1571 0.6305 0.024 Uiso 1 1 calc R U
H7B H 0.3691 -0.0003 0.6327 0.024 Uiso 1 1 calc R U
H7C H 0.5023 0.1477 0.5467 0.024 Uiso 1 1 calc R U
C8 C 0.5924(3) -0.00227(16) 0.79346(12) 0.0114(3) Uani 1 1 d . .
H8 H 0.7185 0.0280 0.8350 0.014 Uiso 1 1 calc R U
C9 C 0.6924(3) -0.14343(17) 0.76833(13) 0.0148(3) Uani 1 1 d . .
H9A H 0.5764 -0.1730 0.7238 0.018 Uiso 1 1 calc R U
H9B H 0.8735 -0.1239 0.7273 0.018 Uiso 1 1 calc R U
C10 C 0.6945(3) -0.26950(18) 0.87174(14) 0.0180(4) Uani 1 1 d . .
H10A H 0.7495 -0.3613 0.8539 0.022 Uiso 1 1 calc R U
H10B H 0.8255 -0.2441 0.9123 0.022 Uiso 1 1 calc R U
C11 C 0.4221(3) -0.29746(17) 0.94146(13) 0.0165(3) Uani 1 1 d . .
H11A H 0.2940 -0.3321 0.9038 0.020 Uiso 1 1 calc R U
H11B H 0.4323 -0.3760 1.0091 0.020 Uiso 1 1 calc R U
C12 C 0.3274(3) -0.15546(17) 0.96599(12) 0.0155(3) Uani 1 1 d . .
H12A H 0.4481 -0.1254 1.0086 0.019 Uiso 1 1 calc R U
H12B H 0.1484 -0.1742 1.0089 0.019 Uiso 1 1 calc R U
C13 C 0.3195(3) -0.03006(17) 0.86278(12) 0.0136(3) Uani 1 1 d . .
H13A H 0.1889 -0.0568 0.8226 0.016 Uiso 1 1 calc R U
H13B H 0.2632 0.0617 0.8804 0.016 Uiso 1 1 calc R U

loop_
_atom_site_aniso_label
_atom_site_aniso_U_11
_atom_site_aniso_U_22
_atom_site_aniso_U_33
_atom_site_aniso_U_23
_atom_site_aniso_U_13
_atom_site_aniso_U_12
Cl1 0.0192(2) 0.0142(2) 0.0112(2) -0.00199(15) -0.00591(14) -0.00209(15)
O1 0.0274(7) 0.0185(6) 0.0235(6) -0.0006(5) -0.0117(5) -0.0075(5)
O2 0.0259(7) 0.0126(6) 0.0154(6) 0.0020(5) -0.0048(5) 0.0001(5)
N1 0.0164(7) 0.0138(7) 0.0087(6) -0.0014(5) -0.0012(5) -0.0004(5)
N2 0.0154(7) 0.0126(6) 0.0081(6) -0.0013(5) -0.0021(5) -0.0015(5)
N3 0.0147(7) 0.0131(7) 0.0082(6) -0.0028(5) -0.0013(5) 0.0005(5)
N5 0.0184(7) 0.0127(7) 0.0097(6) -0.0029(5) 0.0004(5) -0.0012(5)
C2 0.0124(8) 0.0140(7) 0.0076(7) -0.0029(6) 0.0014(5) 0.0009(6)
C4 0.0125(8) 0.0142(7) 0.0076(7) -0.0045(6) -0.0007(5) 0.0010(6)
C5 0.0157(8) 0.0124(8) 0.0086(7) -0.0027(6) 0.0013(6) -0.0005(6)
C6 0.0161(9) 0.0136(8) 0.0075(7) -0.0012(6) 0.0009(6) 0.0008(6)
C7 0.0195(9) 0.0176(8) 0.0100(7) -0.0020(6) -0.0039(6) -0.0026(6)
C8 0.0148(8) 0.0103(7) 0.0077(7) -0.0004(6) -0.0019(6) -0.0006(6)
C9 0.0149(8) 0.0137(8) 0.0162(8) -0.0061(6) 0.0000(6) -0.0001(6)
C10 0.0178(9) 0.0121(8) 0.0224(9) -0.0030(7) -0.0021(6) 0.0025(6)
C11 0.0189(9) 0.0111(7) 0.0173(8) -0.0009(6) -0.0023(6) -0.0019(6)
C12 0.0202(9) 0.0140(8) 0.0101(7) -0.0017(6) 0.0012(6) -0.0018(6)
C13 0.0157(8) 0.0126(7) 0.0109(7) -0.0021(6) 0.0003(6) 0.0006(6)

loop_
_atom_type_symbol
_atom_type_description
_atom_type_scat_dispersion_real
_atom_type_scat_dispersion_imag
_atom_type_scat_source
C C 0.0181 0.0091 'International Tables Vol C Tables 4.2.6.8 and 6.1.1.4'
H H 0.0000 0.0000 'International Tables Vol C Tables 4.2.6.8 and 6.1.1.4'
N N 0.0311 0.0180 'International Tables Vol C Tables 4.2.6.8 and 6.1.1.4'
O O 0.0492 0.0322 'International Tables Vol C Tables 4.2.6.8 and 6.1.1.4'
Cl Cl 0.3639 0.7018 'International Tables Vol C Tables 4.2.6.8 and 6.1.1.4'

loop_
_geom_angle_atom_site_label_1
_geom_angle_atom_site_label_2
_geom_angle_atom_site_label_3
_geom_angle
C6 N1 C2 116.01(14)
C2 N2 C7 118.75(13)
C2 N2 C8 121.82(13)
C7 N2 C8 118.53(12)
C4 N3 C2 117.63(13)
O1 N5 O2 123.04(13)
O1 N5 C5 119.51(13)
O2 N5 C5 117.45(13)
N2 C2 N1 117.33(14)
N2 C2 N3 118.29(13)
N1 C2 N3 124.38(14)
N3 C4 C5 122.52(14)
N3 C4 Cl1 114.36(11)
C5 C4 Cl1 123.10(12)
C6 C5 C4 115.62(14)
C6 C5 N5 117.93(14)
C4 C5 N5 126.44(14)
N1 C6 C5 123.68(15)
N1 C6 H6 118.2
C5 C6 H6 118.2
N2 C7 H7A 109.5
N2 C7 H7B 109.5
H7A C7 H7B 109.5
N2 C7 H7C 109.5
H7A C7 H7C 109.5
H7B C7 H7C 109.5
N2 C8 C13 109.82(12)
N2 C8 C9 112.20(12)
C13 C8 C9 111.29(12)
N2 C8 H8 107.8
C13 C8 H8 107.8
C9 C8 H8 107.8
C10 C9 C8 110.42(13)
C10 C9 H9A 109.6
C8 C9 H9A 109.6
C10 C9 H9B 109.6
C8 C9 H9B 109.6
H9A C9 H9B 108.1
C11 C10 C9 111.61(13)
C11 C10 H10A 109.3
C9 C10 H10A 109.3
C11 C10 H10B 109.3
C9 C10 H10B 109.3
H10A C10 H10B 108.0
C12 C11 C10 110.32(13)
C12 C11 H11A 109.6
C10 C11 H11A 109.6
C12 C11 H11B 109.6
C10 C11 H11B 109.6
H11A C11 H11B 108.1
C11 C12 C13 110.85(13)
C11 C12 H12A 109.5
C13 C12 H12A 109.5
C11 C12 H12B 109.5
C13 C12 H12B 109.5
H12A C12 H12B 108.1
C8 C13 C12 110.42(13)
C8 C13 H13A 109.6
C12 C13 H13A 109.6
C8 C13 H13B 109.6
C12 C13 H13B 109.6
H13A C13 H13B 108.1

loop_
_geom_bond_atom_site_label_1
_geom_bond_atom_site_label_2
_geom_bond_distance
Cl1 C4 1.7379(15)
O1 N5 1.2283(18)
O2 N5 1.2313(18)
N1 C6 1.317(2)
N1 C2 1.364(2)
N2 C2 1.336(2)
N2 C7 1.469(2)
N2 C8 1.4802(19)
N3 C4 1.305(2)
N3 C2 1.365(2)
N5 C5 1.445(2)
C4 C5 1.403(2)
C5 C6 1.399(2)
C6 H6 0.9500
C7 H7A 0.9800
C7 H7B 0.9800
C7 H7C 0.9800
C8 C13 1.529(2)
C8 C9 1.531(2)
C8 H8 1.0000
C9 C10 1.531(2)
C9 H9A 0.9900
C9 H9B 0.9900
C10 C11 1.530(2)
C10 H10A 0.9900
C10 H10B 0.9900
C11 C12 1.527(2)
C11 H11A 0.9900
C11 H11B 0.9900
C12 C13 1.530(2)
C12 H12A 0.9900
C12 H12B 0.9900
C13 H13A 0.9900
C13 H13B 0.9900

loop_
_geom_torsion_atom_site_label_1
_geom_torsion_atom_site_label_2
_geom_torsion_atom_site_label_3
_geom_torsion_atom_site_label_4
_geom_torsion
C7 N2 C2 N1 2.6(2)
C8 N2 C2 N1 -166.43(13)
C7 N2 C2 N3 -177.60(13)
C8 N2 C2 N3 13.4(2)
C6 N1 C2 N2 -177.24(13)
C6 N1 C2 N3 2.9(2)
C4 N3 C2 N2 176.01(13)
C4 N3 C2 N1 -4.2(2)
C2 N3 C4 C5 1.5(2)
C2 N3 C4 Cl1 179.90(10)
N3 C4 C5 C6 2.0(2)
Cl1 C4 C5 C6 -176.27(11)
N3 C4 C5 N5 -176.62(14)
Cl1 C4 C5 N5 5.1(2)
O1 N5 C5 C6 -170.21(14)
O2 N5 C5 C6 8.7(2)
O1 N5 C5 C4 8.4(2)
O2 N5 C5 C4 -172.63(14)
C2 N1 C6 C5 1.0(2)
C4 C5 C6 N1 -3.3(2)
N5 C5 C6 N1 175.42(13)
C2 N2 C8 C13 106.10(16)
C7 N2 C8 C13 -62.94(17)
C2 N2 C8 C9 -129.57(15)
C7 N2 C8 C9 61.39(18)
N2 C8 C9 C10 -179.22(13)
C13 C8 C9 C10 -55.71(17)
C8 C9 C10 C11 55.66(18)
C9 C10 C11 C12 -56.49(18)
C10 C11 C12 C13 57.14(18)
N2 C8 C13 C12 -178.36(12)
C9 C8 C13 C12 56.79(17)
C11 C12 C13 C8 -57.43(17)
